data_7014066
loop_
_publ_author_name
'Zhou, Jin-Sen'
'Cai, Jiwen'
'Wang, Li'
'Ng, Seik-Weng'

_publ_section_title
;
 Reversible and selective amine interactions of
 [Cd(mu2-N,O-p-NH2C6H4SO3)2(H2O)2]n.
;
_journal_issue 9
_journal_name_full 'Dalton transactions (Cambridge, England : 2003)'
_journal_page_first 1493
_journal_page_last 1497
_journal_paper_doi 10.1039/b400790p
_journal_year 2004
_chemical_formula_sum 'C12 H16 Cd N2 O8 S2'
_chemical_formula_weight 492.79
_chemical_name_common (Cd(mu2-NH2C6H4SO3)2(H2O)2)n
_chemical_name_systematic
;
?
;
_space_group_IT_number 14
_symmetry_cell_setting monoclinic
_symmetry_space_group_name_Hall '-P 2yn'
_symmetry_space_group_name_H-M 'P 1 21/n 1'
_atom_sites_solution_hydrogens geom
_atom_sites_solution_primary direct
_atom_sites_solution_secondary difmap
_audit_creation_method SHELXL-97
_cell_angle_alpha 90.00
_cell_angle_beta 99.336(9)
_cell_angle_gamma 90.00
_cell_formula_units_Z 2
_cell_length_a 7.210(4)
_cell_length_b 5.962(3)
_cell_length_c 18.975(10)
_cell_measurement_temperature 293(2)
_cell_volume 804.9(7)
_computing_cell_refinement 'Bruker Saint+'
_computing_data_collection 'Bruker Saint+'
_computing_data_reduction 'Bruker SHELXTL'
_computing_molecular_graphics 'Bruker SHELXTL'
_computing_publication_material 'Bruker SHELXTL'
_computing_structure_refinement 'SHELXL-97 (Sheldrick, 1997)'
_computing_structure_solution 'SHELXS-97 (Sheldrick, 1990)'
_diffrn_ambient_temperature 293(2)
_diffrn_measured_fraction_theta_full 0.982
_diffrn_measured_fraction_theta_max 0.982
_diffrn_measurement_device_type 'Bruker Smart 1000 CCD'
_diffrn_measurement_method '\w scans'
_diffrn_radiation_monochromator graphite
_diffrn_radiation_source 'fine-focus sealed tube'
_diffrn_radiation_type MoK\a
_diffrn_radiation_wavelength 0.71073
_diffrn_reflns_av_R_equivalents 0.0391
_diffrn_reflns_av_sigmaI/netI 0.0379
_diffrn_reflns_limit_h_max 9
_diffrn_reflns_limit_h_min -8
_diffrn_reflns_limit_k_max 6
_diffrn_reflns_limit_k_min -7
_diffrn_reflns_limit_l_max 24
_diffrn_reflns_limit_l_min -22
_diffrn_reflns_number 4696
_diffrn_reflns_theta_full 27.03
_diffrn_reflns_theta_max 27.03
_diffrn_reflns_theta_min 3.59
_exptl_absorpt_coefficient_mu 1.663
_exptl_absorpt_correction_T_max 0.6532
_exptl_absorpt_correction_T_min 0.4903
_exptl_absorpt_correction_type empirical
_exptl_absorpt_process_details sadabs
_exptl_crystal_colour colorless
_exptl_crystal_density_diffrn 2.033
_exptl_crystal_density_method 'not measured'
_exptl_crystal_description block
_exptl_crystal_F_000 492
_exptl_crystal_size_max 0.50
_exptl_crystal_size_mid 0.37
_exptl_crystal_size_min 0.28
_refine_diff_density_max 1.258
_refine_diff_density_min -0.892
_refine_diff_density_rms 0.132
_refine_ls_extinction_coef 0.332(9)
_refine_ls_extinction_expression Fc^*^=kFc[1+0.001xFc^2^\l^3^/sin(2\q)]^-1/4^
_refine_ls_extinction_method SHELXL
_refine_ls_goodness_of_fit_ref 1.195
_refine_ls_hydrogen_treatment mixed
_refine_ls_matrix_type full
_refine_ls_number_parameters 118
_refine_ls_number_reflns 1732
_refine_ls_number_restraints 0
_refine_ls_restrained_S_all 1.195
_refine_ls_R_factor_all 0.0295
_refine_ls_R_factor_gt 0.0278
_refine_ls_shift/su_max 0.001
_refine_ls_shift/su_mean 0.000
_refine_ls_structure_factor_coef Fsqd
_refine_ls_weighting_details 'calc w=1/[\s^2^(Fo^2^)+(0.0298P)^2^+0.5091P] where P=(Fo^2^+2Fc^2^)/3'
_refine_ls_weighting_scheme calc
_refine_ls_wR_factor_gt 0.0735
_refine_ls_wR_factor_ref 0.0752
_reflns_number_gt 1626
_reflns_number_total 1732
_reflns_threshold_expression >2sigma(I)
_cod_data_source_file b400790p.txt
_cod_data_source_block compound_1
_cod_depositor_comments
;
The following automatic conversions were performed:
'_symmetry_cell_setting' value 'Monoclinic' changed to 'monoclinic'
according to '/home/saulius/struct/CIF-dictionaries/cif_core.dic'
dictionary named 'cif_core.dic' version 2.4.1 from 2010-06-29.

Automatic conversion script
Id: cif_fix_enum 1527 2010-12-29 10:47:43Z saulius 
;
_cod_original_cell_volume 804.9(8)
_cod_original_sg_symbol_H-M P2(1)/n
_cod_database_code 7014066

loop_
_symmetry_equiv_pos_as_xyz
'x, y, z'
'-x+1/2, y+1/2, -z+1/2'
'-x, -y, -z'
'x-1/2, -y-1/2, z-1/2'

loop_
_atom_site_label
_atom_site_type_symbol
_atom_site_fract_x
_atom_site_fract_y
_atom_site_fract_z
_atom_site_U_iso_or_equiv
_atom_site_adp_type
_atom_site_occupancy
_atom_site_symmetry_multiplicity
_atom_site_calc_flag
_atom_site_refinement_flags
_atom_site_disorder_assembly
_atom_site_disorder_group
Cd1 Cd 0.0000 0.0000 0.0000 0.02375(18) Uani 1 2 d S . .
S1 S 0.38751(8) 0.22852(12) 0.10875(3) 0.0285(2) Uani 1 1 d . . .
O1 O 0.1970(3) 0.1414(4) 0.09692(10) 0.0442(6) Uani 1 1 d . . .
O2 O 0.3990(5) 0.4559(5) 0.08275(15) 0.0579(7) Uani 1 1 d . . .
O3 O 0.5179(3) 0.0813(5) 0.08163(11) 0.0473(6) Uani 1 1 d . . .
N1 N -0.1520(3) -0.2236(4) 0.07697(10) 0.0267(4) Uani 1 1 d . . .
H1A H -0.2721 -0.1767 0.0721 0.032 Uiso 1 1 calc R . .
H1B H -0.1548 -0.3649 0.0602 0.032 Uiso 1 1 calc R . .
C1 C -0.0819(3) -0.2342(4) 0.15226(12) 0.0229(5) Uani 1 1 d . . .
C2 C -0.1097(4) -0.0546(5) 0.19557(15) 0.0281(5) Uani 1 1 d . . .
H2A H -0.1703 0.0736 0.1756 0.034 Uiso 1 1 calc R . .
C3 C -0.0475(4) -0.0649(5) 0.26840(14) 0.0277(5) Uani 1 1 d . . .
H3A H -0.0678 0.0552 0.2975 0.033 Uiso 1 1 calc R . .
C4 C 0.0449(3) -0.2545(4) 0.29774(12) 0.0230(5) Uani 1 1 d . . .
C5 C 0.0778(4) -0.4329(5) 0.25469(14) 0.0280(5) Uani 1 1 d . . .
H5A H 0.1420 -0.5590 0.2746 0.034 Uiso 1 1 calc R . .
C6 C 0.0145(4) -0.4223(5) 0.18177(13) 0.0278(5) Uani 1 1 d . . .
H6A H 0.0366 -0.5413 0.1526 0.033 Uiso 1 1 calc R . .
OW1 O -0.2058(3) 0.2838(3) 0.01606(10) 0.0330(4) Uani 1 1 d . . .
HW1 H -0.2616 0.3327 -0.0251 0.059(12) Uiso 1 1 d R . .
HW2 H -0.2893 0.2450 0.0381 0.050(10) Uiso 1 1 d R . .

loop_
_atom_site_aniso_label
_atom_site_aniso_U_11
_atom_site_aniso_U_22
_atom_site_aniso_U_33
_atom_site_aniso_U_23
_atom_site_aniso_U_13
_atom_site_aniso_U_12
Cd1 0.0240(2) 0.0318(2) 0.0150(2) -0.00156(8) 0.00175(11) 0.00190(8)
S1 0.0253(3) 0.0455(4) 0.0137(3) -0.0008(2) 0.0005(2) 0.0040(3)
O1 0.0267(9) 0.0810(17) 0.0236(10) -0.0169(10) -0.0001(7) -0.0047(10)
O2 0.085(2) 0.0551(14) 0.0287(13) 0.0155(11) -0.0050(13) 0.0030(14)
O3 0.0375(11) 0.0788(16) 0.0264(11) -0.0108(12) 0.0074(9) 0.0159(12)
N1 0.0293(10) 0.0338(11) 0.0162(10) -0.0004(8) 0.0013(8) -0.0002(8)
C1 0.0240(10) 0.0299(12) 0.0149(10) 0.0011(9) 0.0034(8) -0.0004(9)
C2 0.0304(13) 0.0296(11) 0.0236(13) 0.0017(11) 0.0018(10) 0.0075(11)
C3 0.0314(13) 0.0292(12) 0.0223(12) -0.0037(11) 0.0044(10) 0.0052(11)
C4 0.0222(10) 0.0328(12) 0.0138(10) 0.0017(9) 0.0024(8) -0.0008(9)
C5 0.0304(12) 0.0280(12) 0.0255(13) 0.0031(11) 0.0040(10) 0.0057(11)
C6 0.0345(13) 0.0285(13) 0.0206(12) -0.0024(10) 0.0056(10) 0.0046(11)
OW1 0.0303(9) 0.0383(11) 0.0304(10) 0.0008(8) 0.0047(8) 0.0067(8)

loop_
_atom_type_symbol
_atom_type_description
_atom_type_scat_dispersion_real
_atom_type_scat_dispersion_imag
_atom_type_scat_source
C C 0.0033 0.0016 'International Tables Vol C Tables 4.2.6.8 and 6.1.1.4'
H H 0.0000 0.0000 'International Tables Vol C Tables 4.2.6.8 and 6.1.1.4'
N N 0.0061 0.0033 'International Tables Vol C Tables 4.2.6.8 and 6.1.1.4'
O O 0.0106 0.0060 'International Tables Vol C Tables 4.2.6.8 and 6.1.1.4'
S S 0.1246 0.1234 'International Tables Vol C Tables 4.2.6.8 and 6.1.1.4'
Cd Cd -0.8075 1.2024 'International Tables Vol C Tables 4.2.6.8 and 6.1.1.4'

loop_
_geom_angle_atom_site_label_1
_geom_angle_atom_site_label_2
_geom_angle_atom_site_label_3
_geom_angle
_geom_angle_site_symmetry_1
_geom_angle_site_symmetry_3
_geom_angle_publ_flag
O1 Cd1 O1 180.00(7) . 3 ?
O1 Cd1 OW1 92.73(8) . 3 ?
O1 Cd1 OW1 87.27(8) 3 3 ?
O1 Cd1 OW1 87.27(8) . . ?
O1 Cd1 OW1 92.73(8) 3 . ?
OW1 Cd1 OW1 180.00(9) 3 . ?
O1 Cd1 N1 89.95(8) . 3 ?
O1 Cd1 N1 90.05(8) 3 3 ?
OW1 Cd1 N1 87.68(8) 3 3 ?
OW1 Cd1 N1 92.32(8) . 3 ?
O1 Cd1 N1 90.05(8) . . ?
O1 Cd1 N1 89.95(8) 3 . ?
OW1 Cd1 N1 92.32(8) 3 . ?
OW1 Cd1 N1 87.68(8) . . ?
N1 Cd1 N1 180.00(13) 3 . ?
O3 S1 O2 111.81(19) . . ?
O3 S1 O1 112.49(15) . . ?
O2 S1 O1 112.77(18) . . ?
O3 S1 C4 107.72(12) . 2 ?
O2 S1 C4 105.47(15) . 2 ?
O1 S1 C4 106.02(11) . 2 ?
S1 O1 Cd1 134.66(11) . . ?
C1 N1 Cd1 120.88(15) . . ?
C2 C1 C6 119.8(2) . . ?
C2 C1 N1 119.6(2) . . ?
C6 C1 N1 120.6(2) . . ?
C3 C2 C1 120.3(3) . . ?
C4 C3 C2 119.7(2) . . ?
C3 C4 C5 120.5(2) . . ?
C3 C4 S1 119.21(19) . 2_545 ?
C5 C4 S1 120.21(19) . 2_545 ?
C4 C5 C6 119.6(2) . . ?
C5 C6 C1 120.1(2) . . ?

loop_
_geom_bond_atom_site_label_1
_geom_bond_atom_site_label_2
_geom_bond_distance
_geom_bond_site_symmetry_2
_geom_bond_publ_flag
Cd1 O1 2.294(2) . ?
Cd1 O1 2.294(2) 3 ?
Cd1 OW1 2.303(2) 3 ?
Cd1 OW1 2.303(2) . ?
Cd1 N1 2.373(2) 3 ?
Cd1 N1 2.373(2) . ?
S1 O3 1.441(2) . ?
S1 O2 1.450(3) . ?
S1 O1 1.451(2) . ?
S1 C4 1.765(3) 2 ?
N1 C1 1.438(3) . ?
C1 C2 1.384(4) . ?
C1 C6 1.388(4) . ?
C2 C3 1.383(4) . ?
C3 C4 1.383(4) . ?
C4 C5 1.385(4) . ?
C4 S1 1.765(3) 2_545 ?
C5 C6 1.386(4) . ?

loop_
_geom_hbond_atom_site_label_D
_geom_hbond_atom_site_label_H
_geom_hbond_atom_site_label_A
_geom_hbond_distance_DH
_geom_hbond_distance_HA
_geom_hbond_distance_DA
_geom_hbond_angle_DHA
_geom_hbond_site_symmetry_A
N1 H1A O3 0.90 2.19 3.008(3) 151.3 1_455
N1 H1B OW1 0.90 2.26 3.157(3) 172.0 1_545
OW1 HW1 O2 0.87 1.85 2.649(3) 152.5 3_565
OW1 HW2 O3 0.82 1.98 2.789(3) 166.5 1_455

loop_
_geom_torsion_atom_site_label_1
_geom_torsion_atom_site_label_2
_geom_torsion_atom_site_label_3
_geom_torsion_atom_site_label_4
_geom_torsion
_geom_torsion_site_symmetry_1
_geom_torsion_site_symmetry_2
_geom_torsion_site_symmetry_3
_geom_torsion_site_symmetry_4
_geom_torsion_publ_flag
O3 S1 O1 Cd1 -49.8(3) . . . . ?
O2 S1 O1 Cd1 77.8(2) . . . . ?
C4 S1 O1 Cd1 -167.31(18) 2 . . . ?
O1 Cd1 O1 S1 9(42) 3 . . . ?
OW1 Cd1 O1 S1 59.2(2) 3 . . . ?
OW1 Cd1 O1 S1 -120.8(2) . . . . ?
N1 Cd1 O1 S1 -28.5(2) 3 . . . ?
N1 Cd1 O1 S1 151.5(2) . . . . ?
O1 Cd1 N1 C1 -6.22(18) . . . . ?
O1 Cd1 N1 C1 173.78(18) 3 . . . ?
OW1 Cd1 N1 C1 86.51(18) 3 . . . ?
OW1 Cd1 N1 C1 -93.49(18) . . . . ?
N1 Cd1 N1 C1 -88(100) 3 . . . ?
Cd1 N1 C1 C2 74.7(3) . . . . ?
Cd1 N1 C1 C6 -104.9(2) . . . . ?
C6 C1 C2 C3 -2.2(4) . . . . ?
N1 C1 C2 C3 178.2(2) . . . . ?
C1 C2 C3 C4 0.9(4) . . . . ?
C2 C3 C4 C5 0.8(4) . . . . ?
C2 C3 C4 S1 -176.7(2) . . . 2_545 ?
C3 C4 C5 C6 -1.1(4) . . . . ?
S1 C4 C5 C6 176.4(2) 2_545 . . . ?
C4 C5 C6 C1 -0.2(4) . . . . ?
C2 C1 C6 C5 1.9(4) . . . . ?
N1 C1 C6 C5 -178.5(2) . . . . ?
